data_7208106
loop_
_publ_author_name
'Zhao, Fanghua'
'Jing, Shuai'
'Che, Yunxia'
'Zheng, Jimin'

_publ_section_title
;
 Metal--ligand ratio-controlled assembly of two pairs of Co(ii) complexes:
 syntheses, structures and magnetic properties
;
_journal_issue 13
_journal_name_full CrystEngComm
_journal_page_first 4478
_journal_paper_doi 10.1039/c2ce25272d
_journal_volume 14
_journal_year 2012
_chemical_formula_sum 'C22 H21 Co N5 O5'
_chemical_formula_weight 494.37
_chemical_name_systematic
;
?
;
_space_group_IT_number 2
_symmetry_cell_setting triclinic
_symmetry_space_group_name_Hall '-P 1'
_symmetry_space_group_name_H-M 'P -1'
_atom_sites_solution_hydrogens geom
_atom_sites_solution_primary direct
_atom_sites_solution_secondary difmap
_audit_creation_method SHELXL-97
_cell_angle_alpha 100.37(4)
_cell_angle_beta 95.68(3)
_cell_angle_gamma 115.82(2)
_cell_formula_units_Z 2
_cell_length_a 10.195(2)
_cell_length_b 10.242(5)
_cell_length_c 12.011(2)
_cell_measurement_reflns_used 2680
_cell_measurement_temperature 113(2)
_cell_measurement_theta_max 25.9748
_cell_measurement_theta_min 1.7592
_cell_volume 1088.0(7)
_computing_cell_refinement 'Bruker XSCANS'
_computing_data_collection 'Bruker XSCANS'
_computing_data_reduction 'Bruker SHELXTL'
_computing_molecular_graphics 'Bruker SHELXTL'
_computing_publication_material 'Bruker SHELXTL'
_computing_structure_refinement 'SHELXL-97 (Sheldrick, 1997)'
_computing_structure_solution 'SHELXS-97 (Sheldrick, 1990)'
_diffrn_ambient_temperature 113(2)
_diffrn_measured_fraction_theta_full 0.990
_diffrn_measured_fraction_theta_max 0.990
_diffrn_measurement_device_type 'Bruker P4'
_diffrn_measurement_method '\w scans'
_diffrn_radiation_monochromator graphite
_diffrn_radiation_source 'fine-focus sealed tube'
_diffrn_radiation_type MoK\a
_diffrn_radiation_wavelength 0.71073
_diffrn_reflns_av_R_equivalents 0.0686
_diffrn_reflns_av_sigmaI/netI 0.1278
_diffrn_reflns_limit_h_max 11
_diffrn_reflns_limit_h_min -12
_diffrn_reflns_limit_k_max 12
_diffrn_reflns_limit_k_min -10
_diffrn_reflns_limit_l_max 14
_diffrn_reflns_limit_l_min -14
_diffrn_reflns_number 8687
_diffrn_reflns_theta_full 25.94
_diffrn_reflns_theta_max 25.94
_diffrn_reflns_theta_min 1.76
_exptl_absorpt_coefficient_mu 0.834
_exptl_absorpt_correction_T_max 0.8509
_exptl_absorpt_correction_T_min 0.8509
_exptl_absorpt_correction_type multi-scan
_exptl_absorpt_process_details sadabs
_exptl_crystal_colour Purple
_exptl_crystal_density_diffrn 1.509
_exptl_crystal_density_method 'not measured'
_exptl_crystal_description Block
_exptl_crystal_F_000 510
_exptl_crystal_size_max 0.20
_exptl_crystal_size_mid 0.20
_exptl_crystal_size_min 0.20
_refine_diff_density_max 1.264
_refine_diff_density_min -0.799
_refine_diff_density_rms 0.142
_refine_ls_extinction_coef 0.034(5)
_refine_ls_extinction_expression Fc^*^=kFc[1+0.001xFc^2^\l^3^/sin(2\q)]^-1/4^
_refine_ls_extinction_method SHELXL
_refine_ls_goodness_of_fit_ref 1.018
_refine_ls_hydrogen_treatment constr
_refine_ls_matrix_type full
_refine_ls_number_parameters 299
_refine_ls_number_reflns 4219
_refine_ls_number_restraints 6
_refine_ls_restrained_S_all 1.021
_refine_ls_R_factor_all 0.1126
_refine_ls_R_factor_gt 0.0742
_refine_ls_shift/su_max 0.000
_refine_ls_shift/su_mean 0.000
_refine_ls_structure_factor_coef Fsqd
_refine_ls_weighting_details 'calc w=1/[\s^2^(Fo^2^)+(0.1056P)^2^+0.0000P] where P=(Fo^2^+2Fc^2^)/3'
_refine_ls_weighting_scheme calc
_refine_ls_wR_factor_gt 0.1900
_refine_ls_wR_factor_ref 0.2094
_reflns_number_gt 2265
_reflns_number_total 4219
_reflns_threshold_expression >2sigma(I)
_cod_data_source_file c2ce25272d.txt
_cod_data_source_block 3#
_cod_depositor_comments
;
The following automatic conversions were performed:

'_symmetry_cell_setting' value 'Triclinic' changed to 'triclinic'
according to /home/saulius/struct/CIF-dictionaries/cif_core.dic
dictionary named 'cif_core.dic' version 2.4.1 from 2010-06-29.

Automatic conversion script
Id: cif_fix_values 1891 2012-01-12 08:04:46Z andrius 
;
_cod_original_cell_volume 1088.0(6)
_cod_original_sg_symbol_H-M P-1
_cod_database_code 7208106

loop_
_symmetry_equiv_pos_as_xyz
'x, y, z'
'-x, -y, -z'

loop_
_atom_site_label
_atom_site_type_symbol
_atom_site_fract_x
_atom_site_fract_y
_atom_site_fract_z
_atom_site_U_iso_or_equiv
_atom_site_adp_type
_atom_site_occupancy
_atom_site_symmetry_multiplicity
_atom_site_calc_flag
_atom_site_refinement_flags
C1 C 0.9535(7) 0.8001(7) 0.6013(6) 0.0387(15) Uani 1 1 d .
H1 H 1.0373 0.8781 0.5850 0.046 Uiso 1 1 calc R
C2 C 0.8080(7) 0.6493(7) 0.6936(7) 0.0500(18) Uani 1 1 d .
H2 H 0.7694 0.5996 0.7513 0.060 Uiso 1 1 calc R
C3 C 0.7364(7) 0.6184(6) 0.5834(6) 0.0422(16) Uani 1 1 d .
H3 H 0.6369 0.5435 0.5518 0.051 Uiso 1 1 calc R
C4 C 1.0695(7) 0.8390(8) 0.8067(6) 0.0575(19) Uani 1 1 d .
H4A H 1.1598 0.9109 0.7854 0.069 Uiso 1 1 calc R
H4B H 1.0914 0.7623 0.8315 0.069 Uiso 1 1 calc R
C5 C 1.0313(7) 0.9215(7) 0.9068(6) 0.0446(16) Uani 1 1 d .
C6 C 1.0006(9) 1.0372(9) 0.8963(7) 0.065(2) Uani 1 1 d .
H6 H 1.0017 1.0653 0.8250 0.078 Uiso 1 1 calc R
C7 C 1.0323(9) 0.8855(9) 1.0110(7) 0.064(2) Uani 1 1 d .
H7 H 1.0555 0.8074 1.0207 0.077 Uiso 1 1 calc R
C8 C 0.5942(8) 0.4628(7) 0.1642(7) 0.0553(18) Uani 1 1 d .
H8 H 0.5138 0.4359 0.2039 0.066 Uiso 1 1 calc R
C9 C 0.7164(13) 0.4645(9) 0.0276(8) 0.108(4) Uani 1 1 d .
H9 H 0.7422 0.4444 -0.0451 0.129 Uiso 1 1 calc R
C10 C 0.8072(11) 0.5691(9) 0.1230(8) 0.099(4) Uani 1 1 d .
H10 H 0.9103 0.6327 0.1301 0.119 Uiso 1 1 calc R
C11 C 0.4537(10) 0.2563(8) -0.0184(8) 0.085(3) Uani 1 1 d .
H11A H 0.4418 0.2626 -0.0997 0.102 Uiso 1 1 calc R
H11B H 0.3622 0.2458 0.0093 0.102 Uiso 1 1 calc R
C12 C 0.4770(8) 0.1227(7) -0.0107(6) 0.0544(19) Uani 1 1 d .
C13 C 0.4099(9) 0.0380(8) 0.0625(7) 0.065(2) Uani 1 1 d .
H13 H 0.3475 0.0627 0.1062 0.078 Uiso 1 1 calc R
C14 C 0.5680(9) 0.0836(8) -0.0736(7) 0.064(2) Uani 1 1 d .
H14 H 0.6155 0.1413 -0.1248 0.077 Uiso 1 1 calc R
C15 C 0.5981(6) 0.8049(6) 0.3535(5) 0.0326(13) Uani 1 1 d .
C16 C 0.5004(6) 0.8792(6) 0.3555(5) 0.0305(13) Uani 1 1 d .
C17 C 0.3510(6) 0.7980(6) 0.3560(5) 0.0322(13) Uani 1 1 d .
H17 H 0.3104 0.6953 0.3565 0.039 Uiso 1 1 calc R
C18 C 0.2593(6) 0.8685(6) 0.3556(5) 0.0309(13) Uani 1 1 d .
C19 C 0.3188(6) 1.0168(6) 0.3550(5) 0.0327(13) Uani 1 1 d .
H19 H 0.2567 1.0641 0.3544 0.039 Uiso 1 1 calc R
C20 C 0.4696(6) 1.0991(6) 0.3552(5) 0.0368(14) Uani 1 1 d .
C21 C 0.5594(6) 1.0303(6) 0.3576(5) 0.0335(14) Uani 1 1 d .
H21 H 0.6629 1.0869 0.3608 0.040 Uiso 1 1 calc R
C22 C 0.0979(6) 0.7808(6) 0.3601(5) 0.0359(14) Uani 1 1 d .
Co1 Co 0.80421(8) 0.72985(8) 0.36132(7) 0.0325(3) Uani 1 1 d .
N1 N 0.8272(5) 0.7098(5) 0.5247(4) 0.0326(11) Uani 1 1 d .
N2 N 0.9472(5) 0.7666(6) 0.7055(5) 0.0429(13) Uani 1 1 d .
N3 N 0.5842(8) 0.3946(6) 0.0537(5) 0.0622(17) Uani 1 1 d .
N4 N 0.7279(6) 0.5697(5) 0.2088(5) 0.0452(14) Uani 1 1 d .
N5 N 0.5313(4) 1.2572(4) 0.3548(4) 0.0217(9) Uani 1 1 d U
H5C H 0.6268 1.3096 0.3561 0.026 Uiso 1 1 calc R
H5D H 0.4730 1.3001 0.3532 0.026 Uiso 1 1 calc R
O1 O 0.5497(4) 0.6721(4) 0.3574(4) 0.0444(11) Uani 1 1 d .
O2 O 0.7344(4) 0.8827(4) 0.3477(4) 0.0380(10) Uani 1 1 d .
O3 O 0.0514(5) 0.6503(5) 0.3748(5) 0.0566(14) Uani 1 1 d .
O4 O 0.0163(4) 0.8447(4) 0.3504(4) 0.0384(10) Uani 1 1 d .
O5 O 0.8265(5) 0.3760(5) 0.4002(5) 0.0663(15) Uani 1 1 d .
H5A H 0.8789 0.4511 0.3742 0.080 Uiso 1 1 d R
H5B H 0.8776 0.3549 0.4477 0.080 Uiso 1 1 d R

loop_
_atom_site_aniso_label
_atom_site_aniso_U_11
_atom_site_aniso_U_22
_atom_site_aniso_U_33
_atom_site_aniso_U_23
_atom_site_aniso_U_13
_atom_site_aniso_U_12
C1 0.037(3) 0.041(3) 0.044(4) 0.011(3) 0.015(3) 0.022(3)
C2 0.042(4) 0.050(4) 0.055(5) 0.019(3) 0.017(4) 0.015(3)
C3 0.033(3) 0.035(3) 0.053(5) 0.010(3) 0.014(3) 0.010(3)
C4 0.045(4) 0.081(5) 0.040(5) 0.005(4) 0.006(4) 0.028(4)
C5 0.040(4) 0.059(4) 0.029(4) 0.007(3) 0.006(3) 0.020(3)
C6 0.093(6) 0.081(5) 0.033(5) 0.025(4) 0.016(4) 0.046(5)
C7 0.083(6) 0.074(5) 0.046(5) 0.022(4) 0.016(4) 0.042(5)
C8 0.057(5) 0.045(4) 0.059(5) 0.005(4) -0.001(4) 0.024(4)
C9 0.150(10) 0.065(5) 0.060(7) -0.007(5) 0.054(7) 0.009(6)
C10 0.101(7) 0.059(5) 0.076(7) -0.012(4) 0.049(6) -0.012(5)
C11 0.099(7) 0.058(5) 0.071(6) -0.009(4) -0.041(5) 0.036(5)
C12 0.063(5) 0.032(3) 0.049(5) -0.005(3) -0.018(4) 0.016(3)
C13 0.065(5) 0.056(4) 0.062(6) -0.006(4) 0.012(4) 0.024(4)
C14 0.083(6) 0.051(4) 0.050(5) 0.009(4) 0.008(4) 0.026(4)
C15 0.027(3) 0.037(3) 0.038(4) 0.014(3) 0.012(3) 0.016(2)
C16 0.027(3) 0.040(3) 0.033(3) 0.010(3) 0.010(3) 0.022(3)
C17 0.022(3) 0.034(3) 0.042(4) 0.010(3) 0.009(3) 0.013(2)
C18 0.024(3) 0.036(3) 0.039(4) 0.012(3) 0.009(3) 0.018(2)
C19 0.026(3) 0.040(3) 0.040(4) 0.013(3) 0.007(3) 0.020(3)
C20 0.031(3) 0.034(3) 0.047(4) 0.006(3) 0.009(3) 0.018(3)
C21 0.021(3) 0.028(3) 0.050(4) 0.007(3) 0.009(3) 0.010(2)
C22 0.027(3) 0.040(3) 0.045(4) 0.014(3) 0.010(3) 0.016(3)
Co1 0.0251(5) 0.0337(5) 0.0404(6) 0.0071(4) 0.0076(4) 0.0158(3)
N1 0.023(2) 0.030(2) 0.046(3) 0.008(2) 0.007(2) 0.014(2)
N2 0.040(3) 0.053(3) 0.034(3) 0.005(3) 0.009(3) 0.022(3)
N3 0.090(5) 0.038(3) 0.048(4) -0.002(3) -0.006(4) 0.028(3)
N4 0.045(3) 0.036(3) 0.047(4) 0.002(2) 0.011(3) 0.014(2)
N5 0.0208(12) 0.0222(12) 0.0257(13) 0.0046(9) 0.0041(9) 0.0139(9)
O1 0.032(2) 0.035(2) 0.074(3) 0.020(2) 0.019(2) 0.0182(18)
O2 0.022(2) 0.038(2) 0.058(3) 0.014(2) 0.013(2) 0.0158(17)
O3 0.036(2) 0.046(3) 0.096(4) 0.030(3) 0.025(3) 0.020(2)
O4 0.030(2) 0.044(2) 0.052(3) 0.016(2) 0.013(2) 0.0249(19)
O5 0.044(3) 0.045(3) 0.102(5) 0.022(3) 0.011(3) 0.013(2)

loop_
_atom_type_symbol
_atom_type_description
_atom_type_scat_dispersion_real
_atom_type_scat_dispersion_imag
_atom_type_scat_source
C C 0.0033 0.0016 'International Tables Vol C Tables 4.2.6.8 and 6.1.1.4'
H H 0.0000 0.0000 'International Tables Vol C Tables 4.2.6.8 and 6.1.1.4'
N N 0.0061 0.0033 'International Tables Vol C Tables 4.2.6.8 and 6.1.1.4'
O O 0.0106 0.0060 'International Tables Vol C Tables 4.2.6.8 and 6.1.1.4'
Co Co 0.3494 0.9721 'International Tables Vol C Tables 4.2.6.8 and 6.1.1.4'

loop_
_geom_angle_atom_site_label_1
_geom_angle_atom_site_label_2
_geom_angle_atom_site_label_3
_geom_angle
_geom_angle_site_symmetry_1
_geom_angle_site_symmetry_3
N1 C1 N2 111.6(5) . .
N1 C1 H1 124.2 . .
N2 C1 H1 124.2 . .
C3 C2 N2 106.8(5) . .
C3 C2 H2 126.6 . .
N2 C2 H2 126.6 . .
N1 C3 C2 110.3(6) . .
N1 C3 H3 124.8 . .
C2 C3 H3 124.8 . .
N2 C4 C5 111.6(5) . .
N2 C4 H4A 109.3 . .
C5 C4 H4A 109.3 . .
N2 C4 H4B 109.3 . .
C5 C4 H4B 109.3 . .
H4A C4 H4B 108.0 . .
C7 C5 C6 118.3(6) . .
C7 C5 C4 120.5(7) . .
C6 C5 C4 121.1(6) . .
C5 C6 C7 121.0(7) . 2_777
C5 C6 H6 119.5 . .
C7 C6 H6 119.5 2_777 .
C5 C7 C6 120.6(7) . 2_777
C5 C7 H7 119.7 . .
C6 C7 H7 119.7 2_777 .
N4 C8 N3 111.2(7) . .
N4 C8 H8 124.4 . .
N3 C8 H8 124.4 . .
N3 C9 C10 107.3(8) . .
N3 C9 H9 126.4 . .
C10 C9 H9 126.4 . .
C9 C10 N4 109.3(8) . .
C9 C10 H10 125.3 . .
N4 C10 H10 125.3 . .
N3 C11 C12 109.3(6) . .
N3 C11 H11A 109.8 . .
C12 C11 H11A 109.8 . .
N3 C11 H11B 109.8 . .
C12 C11 H11B 109.8 . .
H11A C11 H11B 108.3 . .
C13 C12 C14 118.4(7) . .
C13 C12 C11 119.2(8) . .
C14 C12 C11 122.4(8) . .
C12 C13 C14 120.6(7) . 2_655
C12 C13 H13 119.7 . .
C14 C13 H13 119.7 2_655 .
C13 C14 C12 121.0(7) 2_655 .
C13 C14 H14 119.5 2_655 .
C12 C14 H14 119.5 . .
O1 C15 O2 120.7(5) . .
O1 C15 C16 121.4(5) . .
O2 C15 C16 117.9(5) . .
C17 C16 C21 119.7(5) . .
C17 C16 C15 120.1(5) . .
C21 C16 C15 120.2(5) . .
C16 C17 C18 119.6(5) . .
C16 C17 H17 120.2 . .
C18 C17 H17 120.2 . .
C19 C18 C17 119.8(5) . .
C19 C18 C22 120.9(5) . .
C17 C18 C22 119.3(5) . .
C18 C19 C20 120.7(5) . .
C18 C19 H19 119.6 . .
C20 C19 H19 119.6 . .
C21 C20 C19 119.3(5) . .
C21 C20 N5 120.7(5) . .
C19 C20 N5 120.0(5) . .
C20 C21 C16 120.8(5) . .
C20 C21 H21 119.6 . .
C16 C21 H21 119.6 . .
O3 C22 O4 123.6(5) . .
O3 C22 C18 119.0(5) . .
O4 C22 C18 117.3(5) . .
O4 Co1 O2 99.91(14) 1_655 .
O4 Co1 N1 100.87(18) 1_655 .
O2 Co1 N1 111.05(18) . .
O4 Co1 N4 99.86(19) 1_655 .
O2 Co1 N4 109.5(2) . .
N1 Co1 N4 129.93(19) . .
O4 Co1 O1 158.79(14) 1_655 .
O2 Co1 O1 59.06(14) . .
N1 Co1 O1 90.45(17) . .
N4 Co1 O1 86.03(19) . .
C1 N1 C3 105.3(5) . .
C1 N1 Co1 120.8(4) . .
C3 N1 Co1 133.9(4) . .
C1 N2 C2 106.0(5) . .
C1 N2 C4 125.5(5) . .
C2 N2 C4 128.4(6) . .
C9 N3 C8 107.1(7) . .
C9 N3 C11 126.9(8) . .
C8 N3 C11 125.6(7) . .
C8 N4 C10 105.0(6) . .
C8 N4 Co1 129.4(5) . .
C10 N4 Co1 124.9(5) . .
C20 N5 H5C 120.0 . .
C20 N5 H5D 120.0 . .
H5C N5 H5D 120.0 . .
C15 O1 Co1 81.8(3) . .
C15 O2 Co1 98.3(3) . .
C22 O4 Co1 117.0(3) . 1_455
H5A O5 H5B 113.8 . .

loop_
_geom_bond_atom_site_label_1
_geom_bond_atom_site_label_2
_geom_bond_distance
_geom_bond_site_symmetry_2
C1 N1 1.335(7) .
C1 N2 1.356(7) .
C1 H1 0.9500 .
C2 C3 1.357(9) .
C2 N2 1.375(7) .
C2 H2 0.9500 .
C3 N1 1.357(6) .
C3 H3 0.9500 .
C4 N2 1.467(8) .
C4 C5 1.525(9) .
C4 H4A 0.9900 .
C4 H4B 0.9900 .
C5 C7 1.367(9) .
C5 C6 1.373(9) .
C6 C7 1.402(10) 2_777
C6 H6 0.9500 .
C7 C6 1.402(10) 2_777
C7 H7 0.9500 .
C8 N4 1.299(8) .
C8 N3 1.356(9) .
C8 H8 0.9500 .
C9 N3 1.323(11) .
C9 C10 1.343(12) .
C9 H9 0.9500 .
C10 N4 1.372(9) .
C10 H10 0.9500 .
C11 N3 1.488(9) .
C11 C12 1.503(10) .
C11 H11A 0.9900 .
C11 H11B 0.9900 .
C12 C13 1.368(10) .
C12 C14 1.395(11) .
C13 C14 1.385(10) 2_655
C13 H13 0.9500 .
C14 C13 1.385(10) 2_655
C14 H14 0.9500 .
C15 O1 1.240(6) .
C15 O2 1.282(6) .
C15 C16 1.494(7) .
C16 C17 1.383(7) .
C16 C21 1.389(7) .
C17 C18 1.409(7) .
C17 H17 0.9500 .
C18 C19 1.370(7) .
C18 C22 1.504(7) .
C19 C20 1.394(7) .
C19 H19 0.9500 .
C20 C21 1.379(8) .
C20 N5 1.461(6) .
C21 H21 0.9500 .
C22 O3 1.262(6) .
C22 O4 1.272(6) .
Co1 O4 1.993(4) 1_655
Co1 O2 2.006(4) .
Co1 N1 2.011(5) .
Co1 N4 2.044(5) .
Co1 O1 2.390(4) .
N5 H5C 0.8800 .
N5 H5D 0.8800 .
O4 Co1 1.993(4) 1_455
O5 H5A 0.8583 .
O5 H5B 0.8539 .

loop_
_geom_hbond_atom_site_label_D
_geom_hbond_atom_site_label_H
_geom_hbond_atom_site_label_A
_geom_hbond_distance_DH
_geom_hbond_distance_HA
_geom_hbond_distance_DA
_geom_hbond_angle_DHA
_geom_hbond_site_symmetry_A
O5 H5B O3 0.85 2.20 2.969(7) 149.9 2_666
O5 H5A O3 0.86 2.03 2.842(6) 157.6 1_655
N5 H5C O5 0.88 1.83 2.661(6) 157.3 1_565

loop_
_geom_torsion_atom_site_label_1
_geom_torsion_atom_site_label_2
_geom_torsion_atom_site_label_3
_geom_torsion_atom_site_label_4
_geom_torsion
_geom_torsion_site_symmetry_1
_geom_torsion_site_symmetry_4
N2 C2 C3 N1 1.5(7) . .
N2 C4 C5 C7 121.5(7) . .
N2 C4 C5 C6 -61.0(9) . .
C7 C5 C6 C7 -1.5(13) . 2_777
C4 C5 C6 C7 -179.0(7) . 2_777
C6 C5 C7 C6 1.5(13) . 2_777
C4 C5 C7 C6 179.0(7) . 2_777
N3 C9 C10 N4 -3.3(12) . .
N3 C11 C12 C13 99.3(9) . .
N3 C11 C12 C14 -79.1(9) . .
C14 C12 C13 C14 0.0(12) . 2_655
C11 C12 C13 C14 -178.5(7) . 2_655
C13 C12 C14 C13 0.0(12) . 2_655
C11 C12 C14 C13 178.4(7) . 2_655
O1 C15 C16 C17 -3.2(9) . .
O2 C15 C16 C17 176.8(5) . .
O1 C15 C16 C21 176.4(6) . .
O2 C15 C16 C21 -3.6(9) . .
C21 C16 C17 C18 1.6(9) . .
C15 C16 C17 C18 -178.8(5) . .
C16 C17 C18 C19 -0.1(9) . .
C16 C17 C18 C22 -178.0(5) . .
C17 C18 C19 C20 -0.3(9) . .
C22 C18 C19 C20 177.6(6) . .
C18 C19 C20 C21 -0.9(9) . .
C18 C19 C20 N5 -179.9(5) . .
C19 C20 C21 C16 2.5(9) . .
N5 C20 C21 C16 -178.6(5) . .
C17 C16 C21 C20 -2.8(9) . .
C15 C16 C21 C20 177.6(6) . .
C19 C18 C22 O3 -171.3(6) . .
C17 C18 C22 O3 6.5(9) . .
C19 C18 C22 O4 7.5(9) . .
C17 C18 C22 O4 -174.6(5) . .
N2 C1 N1 C3 1.6(6) . .
N2 C1 N1 Co1 -178.9(3) . .
C2 C3 N1 C1 -1.9(7) . .
C2 C3 N1 Co1 178.7(4) . .
O4 Co1 N1 C1 18.8(4) 1_655 .
O2 Co1 N1 C1 -86.4(4) . .
N4 Co1 N1 C1 131.6(4) . .
O1 Co1 N1 C1 -143.2(4) . .
O4 Co1 N1 C3 -161.9(5) 1_655 .
O2 Co1 N1 C3 93.0(5) . .
N4 Co1 N1 C3 -49.0(6) . .
O1 Co1 N1 C3 36.2(5) . .
N1 C1 N2 C2 -0.7(6) . .
N1 C1 N2 C4 176.8(5) . .
C3 C2 N2 C1 -0.5(7) . .
C3 C2 N2 C4 -177.9(6) . .
C5 C4 N2 C1 116.6(7) . .
C5 C4 N2 C2 -66.5(9) . .
C10 C9 N3 C8 2.9(11) . .
C10 C9 N3 C11 -170.5(8) . .
N4 C8 N3 C9 -1.6(9) . .
N4 C8 N3 C11 171.9(6) . .
C12 C11 N3 C9 76.9(11) . .
C12 C11 N3 C8 -95.3(10) . .
N3 C8 N4 C10 -0.4(8) . .
N3 C8 N4 Co1 170.4(4) . .
C9 C10 N4 C8 2.3(11) . .
C9 C10 N4 Co1 -169.1(7) . .
O4 Co1 N4 C8 -177.7(6) 1_655 .
O2 Co1 N4 C8 -73.4(6) . .
N1 Co1 N4 C8 69.0(6) . .
O1 Co1 N4 C8 -18.2(6) . .
O4 Co1 N4 C10 -8.5(7) 1_655 .
O2 Co1 N4 C10 95.8(7) . .
N1 Co1 N4 C10 -121.7(7) . .
O1 Co1 N4 C10 151.0(7) . .
O2 C15 O1 Co1 3.7(5) . .
C16 C15 O1 Co1 -176.3(5) . .
O4 Co1 O1 C15 -10.7(7) 1_655 .
O2 Co1 O1 C15 -2.3(3) . .
N1 Co1 O1 C15 112.1(4) . .
N4 Co1 O1 C15 -117.9(4) . .
O1 C15 O2 Co1 -4.4(6) . .
C16 C15 O2 Co1 175.6(4) . .
O4 Co1 O2 C15 179.2(4) 1_655 .
N1 Co1 O2 C15 -75.0(4) . .
N4 Co1 O2 C15 75.0(4) . .
O1 Co1 O2 C15 2.3(3) . .
O3 C22 O4 Co1 0.6(8) . 1_455
C18 C22 O4 Co1 -178.2(4) . 1_455
